data_7711187
loop_
_publ_author_name
'Navratil, Michal'
'Cisarova, Ivana'
'\<St\<epni\<cka, Petr'

_publ_section_title
;
 Synthesis and coordination of hybrid phosphinoferrocenes with extended
 donor pendants
;
_journal_name_full 'Dalton Transactions'
_journal_paper_doi 10.1039/D2DT02514K
_journal_year 2022
_chemical_formula_moiety 'C36 H33 Fe N P2 Pd, 2(F6 Sb), C4 H8 O2'
_chemical_formula_sum 'C40 H41 F12 Fe N O2 P2 Pd Sb2'
_chemical_formula_weight 1263.43
_space_group_crystal_system triclinic
_space_group_IT_number 2
_space_group_name_Hall '-P 1'
_space_group_name_H-M_alt 'P -1'
_atom_sites_solution_hydrogens mixed
_atom_sites_solution_primary direct
_atom_sites_solution_secondary difmap
_audit_creation_method SHELXL-2017/1
_audit_update_record
;
2022-07-23 deposited with the CCDC.	2022-09-06 downloaded from the CCDC.
;
_cell_angle_alpha 95.401(3)
_cell_angle_beta 107.996(3)
_cell_angle_gamma 91.805(3)
_cell_formula_units_Z 2
_cell_length_a 10.8320(8)
_cell_length_b 13.5090(11)
_cell_length_c 15.8980(13)
_cell_measurement_reflns_used 9910
_cell_measurement_temperature 120(2)
_cell_measurement_theta_max 27.56
_cell_measurement_theta_min 2.73
_cell_volume 2198.2(3)
_computing_cell_refinement 'SAINT V8.40B (Bruker AXS LLC, 2019)'
_computing_data_collection 'Bruker Instrument Service vV6.2.15'
_computing_data_reduction 'SAINT V8.40B (Bruker AXS LLC, 2019)'
_computing_molecular_graphics 'PLATON (Spek, 2017)'
_computing_publication_material 'PLATON (Spek, 2017)'
_computing_structure_refinement 'SHELXL-2017 (Sheldrick, 2017)'
_computing_structure_solution 'SHELXT 2018 (Sheldrick, 2018)'
_diffrn_ambient_temperature 120(2)
_diffrn_measured_fraction_theta_full 0.999
_diffrn_measured_fraction_theta_max 0.997
_diffrn_measurement_device_type 'Bruker D8 VENTURE Kappa Duo'
_diffrn_measurement_method '\f and \w scans'
_diffrn_radiation_monochromator 'Quazar Mo multilayer optic'
_diffrn_radiation_source 'I\mS micro-focus sealed tube'
_diffrn_radiation_type MoK\a
_diffrn_radiation_wavelength 0.71073
_diffrn_reflns_av_R_equivalents 0.0359
_diffrn_reflns_av_unetI/netI 0.0200
_diffrn_reflns_Laue_measured_fraction_full 0.999
_diffrn_reflns_Laue_measured_fraction_max 0.997
_diffrn_reflns_limit_h_max 14
_diffrn_reflns_limit_h_min -14
_diffrn_reflns_limit_k_max 17
_diffrn_reflns_limit_k_min -17
_diffrn_reflns_limit_l_max 20
_diffrn_reflns_limit_l_min -20
_diffrn_reflns_number 89267
_diffrn_reflns_point_group_measured_fraction_full 0.999
_diffrn_reflns_point_group_measured_fraction_max 0.997
_diffrn_reflns_theta_full 25.242
_diffrn_reflns_theta_max 27.571
_diffrn_reflns_theta_min 1.981
_exptl_absorpt_coefficient_mu 2.102
_exptl_absorpt_correction_T_max 0.91
_exptl_absorpt_correction_T_min 0.74
_exptl_absorpt_correction_type multi-scan
_exptl_absorpt_process_details
;
Krause, L., Herbst-Irmer, R., Sheldrick, G. M., Stalke, D. (2015).
J. Appl. Cryst. 48, 3-10.
;
_exptl_crystal_colour red
_exptl_crystal_density_diffrn 1.909
_exptl_crystal_description prism
_exptl_crystal_F_000 1232
_exptl_crystal_size_max 0.36
_exptl_crystal_size_mid 0.19
_exptl_crystal_size_min 0.05
_refine_diff_density_max 1.397
_refine_diff_density_min -1.549
_refine_diff_density_rms 0.157
_refine_ls_extinction_method none
_refine_ls_goodness_of_fit_ref 1.359
_refine_ls_hydrogen_treatment constr
_refine_ls_matrix_type full
_refine_ls_number_parameters 597
_refine_ls_number_reflns 10139
_refine_ls_number_restraints 76
_refine_ls_restrained_S_all 1.359
_refine_ls_R_factor_all 0.0594
_refine_ls_R_factor_gt 0.0554
_refine_ls_shift/su_max 0.001
_refine_ls_shift/su_mean 0.000
_refine_ls_structure_factor_coef Fsqd
_refine_ls_weighting_details 'w=1/[\s^2^(Fo^2^)+23.2030P] where P=(Fo^2^+2Fc^2^)/3'
_refine_ls_weighting_scheme calc
_refine_ls_wR_factor_gt 0.1321
_refine_ls_wR_factor_ref 0.1342
_reflns_Friedel_coverage 0.000
_reflns_number_gt 9435
_reflns_number_total 10139
_reflns_threshold_expression 'I > 2\s(I)'
_cod_data_source_file d2dt02514k3.cif
_cod_data_source_block mn455
_cod_database_code 7711187
_shelx_shelxl_version_number 2017/1
_shelx_space_group_comment
;
The symmetry employed for this shelxl refinement is uniquely defined
by the following loop, which should always be used as a source of
symmetry information in preference to the above space-group names.
They are only intended as comments.
;
_shelx_estimated_absorpt_t_min 0.518
_shelx_estimated_absorpt_t_max 0.902

loop_
_space_group_symop_operation_xyz
'x, y, z'
'-x, -y, -z'

loop_
_atom_site_label
_atom_site_type_symbol
_atom_site_fract_x
_atom_site_fract_y
_atom_site_fract_z
_atom_site_U_iso_or_equiv
_atom_site_adp_type
_atom_site_occupancy
_atom_site_site_symmetry_order
_atom_site_calc_flag
_atom_site_refinement_flags_posn
_atom_site_refinement_flags_adp
_atom_site_refinement_flags_occupancy
_atom_site_disorder_assembly
_atom_site_disorder_group
Pd1 Pd 0.69220(5) 0.31066(3) 0.26507(3) 0.01852(11) Uani 1 1 d . . . . .
Fe1 Fe 0.73158(9) 0.51599(6) 0.31253(6) 0.01959(18) Uani 1 1 d . . . . .
P1 P 0.60202(16) 0.35447(12) 0.13005(10) 0.0190(3) Uani 1 1 d . . . . .
P2 P 0.73503(17) 0.14851(12) 0.24886(11) 0.0211(3) Uani 1 1 d . . . . .
N1 N 0.7989(6) 0.3089(4) 0.3986(3) 0.0230(11) Uani 1 1 d . . . . .
H1N H 0.744259 0.292813 0.435563 0.028 Uiso 1 1 d R U . . .
C1 C 0.8188(7) 0.4142(5) 0.4085(4) 0.0261(14) Uani 1 1 d . . . . .
C2 C 0.7401(8) 0.4813(5) 0.4390(4) 0.0314(16) Uani 1 1 d . . . . .
H2 H 0.665308 0.463941 0.454999 0.038 Uiso 1 1 calc R U . . .
C3 C 0.7940(9) 0.5796(6) 0.4415(5) 0.0394(19) Uani 1 1 d . . . . .
H3 H 0.763820 0.639446 0.462252 0.047 Uiso 1 1 calc R U . . .
C4 C 0.8993(8) 0.5728(6) 0.4079(5) 0.0358(17) Uani 1 1 d . . . . .
H4 H 0.952118 0.627697 0.402270 0.043 Uiso 1 1 calc R U . . .
C5 C 0.9149(7) 0.4714(5) 0.3835(4) 0.0275(14) Uani 1 1 d . . . . .
H5 H 0.975874 0.446061 0.356387 0.033 Uiso 1 1 calc R U . . .
C6 C 0.6173(6) 0.4818(5) 0.1769(4) 0.0199(12) Uani 1 1 d . . . . .
C7 C 0.5428(6) 0.5259(5) 0.2299(4) 0.0230(13) Uani 1 1 d . . . . .
H7 H 0.467703 0.496145 0.238746 0.028 Uiso 1 1 calc R U . . .
C8 C 0.6020(7) 0.6214(5) 0.2663(5) 0.0264(14) Uani 1 1 d . . . . .
H8 H 0.571530 0.668011 0.302675 0.032 Uiso 1 1 calc R U . . .
C9 C 0.7143(6) 0.6368(5) 0.2401(4) 0.0245(13) Uani 1 1 d . . . . .
H9 H 0.771031 0.695256 0.255420 0.029 Uiso 1 1 calc R U . . .
C10 C 0.7271(6) 0.5502(4) 0.1872(4) 0.0193(12) Uani 1 1 d . . . . .
H10 H 0.795848 0.539035 0.162814 0.023 Uiso 1 1 calc R U . . .
C11 C 0.4354(6) 0.3193(5) 0.0688(4) 0.0204(12) Uani 1 1 d . . . . .
C12 C 0.3460(6) 0.3889(5) 0.0365(4) 0.0236(13) Uani 1 1 d . . . . .
H12 H 0.371999 0.457951 0.047848 0.028 Uiso 1 1 calc R U . . .
C13 C 0.2191(7) 0.3577(6) -0.0123(5) 0.0296(15) Uani 1 1 d . . . . .
H13 H 0.157369 0.405598 -0.032424 0.036 Uiso 1 1 calc R U . . .
C14 C 0.1815(7) 0.2579(6) -0.0320(5) 0.0327(16) Uani 1 1 d . . . . .
H14 H 0.094911 0.236967 -0.067182 0.039 Uiso 1 1 calc R U . . .
C15 C 0.2696(8) 0.1881(6) -0.0005(6) 0.0385(18) Uani 1 1 d . . . . .
H15 H 0.243191 0.119174 -0.014591 0.046 Uiso 1 1 calc R U . . .
C16 C 0.3974(8) 0.2172(5) 0.0518(5) 0.0343(16) Uani 1 1 d . . . . .
H16 H 0.457038 0.169088 0.075285 0.041 Uiso 1 1 calc R U . . .
C17 C 0.6969(6) 0.3479(4) 0.0542(4) 0.0206(12) Uani 1 1 d . . . . .
C18 C 0.8326(7) 0.3511(5) 0.0905(4) 0.0255(13) Uani 1 1 d . . . . .
H18 H 0.872235 0.351325 0.152844 0.031 Uiso 1 1 calc R U . . .
C19 C 0.9092(7) 0.3540(5) 0.0342(5) 0.0290(14) Uani 1 1 d . . . . .
H19 H 1.001340 0.358643 0.058158 0.035 Uiso 1 1 calc R U . . .
C20 C 0.8497(7) 0.3500(5) -0.0570(5) 0.0290(14) Uani 1 1 d . . . . .
H20 H 0.901664 0.350857 -0.095434 0.035 Uiso 1 1 calc R U . . .
C21 C 0.7158(7) 0.3448(5) -0.0926(4) 0.0278(14) Uani 1 1 d . . . . .
H21 H 0.676476 0.341781 -0.155157 0.033 Uiso 1 1 calc R U . . .
C22 C 0.6380(7) 0.3440(5) -0.0375(4) 0.0238(13) Uani 1 1 d . . . . .
H22 H 0.545955 0.340849 -0.062117 0.029 Uiso 1 1 calc R U . . .
C23 C 0.9087(7) 0.2440(5) 0.4040(4) 0.0240(13) Uani 1 1 d . . . . .
H23A H 0.960417 0.240972 0.466920 0.029 Uiso 1 1 calc R U . . .
H23B H 0.966415 0.271072 0.372845 0.029 Uiso 1 1 calc R U . . .
C24 C 0.8522(6) 0.1400(5) 0.3602(4) 0.0232(12) Uani 1 1 d . . . . .
H24A H 0.807914 0.108446 0.397738 0.028 Uiso 1 1 calc R U . . .
H24B H 0.923244 0.098121 0.354625 0.028 Uiso 1 1 calc R U . . .
C25 C 0.6074(6) 0.0528(5) 0.2336(4) 0.0233(13) Uani 1 1 d . . . . .
C26 C 0.6186(7) -0.0446(5) 0.1996(5) 0.0304(15) Uani 1 1 d . . . . .
H26 H 0.690227 -0.060325 0.179403 0.037 Uiso 1 1 calc R U . . .
C27 C 0.5244(8) -0.1175(6) 0.1957(6) 0.0393(18) Uani 1 1 d . . . . .
H27 H 0.532559 -0.184016 0.173730 0.047 Uiso 1 1 calc R U . . .
C28 C 0.4182(8) -0.0953(6) 0.2231(5) 0.0376(17) Uani 1 1 d . . . . .
H28 H 0.353193 -0.146126 0.218740 0.045 Uiso 1 1 calc R U . . .
C29 C 0.4067(8) 0.0011(6) 0.2571(5) 0.0327(15) Uani 1 1 d . . . . .
H29 H 0.334691 0.016374 0.277032 0.039 Uiso 1 1 calc R U . . .
C30 C 0.5014(7) 0.0753(5) 0.2617(5) 0.0285(14) Uani 1 1 d . . . . .
H30 H 0.493468 0.141666 0.284315 0.034 Uiso 1 1 calc R U . . .
C31 C 0.8124(7) 0.1185(5) 0.1651(4) 0.0261(14) Uani 1 1 d . . . . .
C32 C 0.9463(8) 0.1207(5) 0.1850(5) 0.0339(16) Uani 1 1 d . . . . .
H32 H 1.000206 0.130714 0.245275 0.041 Uiso 1 1 calc R U . . .
C33 C 1.0024(10) 0.1082(6) 0.1166(6) 0.044(2) Uani 1 1 d . . . . .
H33 H 1.094243 0.108503 0.130548 0.053 Uiso 1 1 calc R U . . .
C34 C 0.9244(11) 0.0955(6) 0.0293(6) 0.049(2) Uani 1 1 d . . . . .
H34 H 0.962580 0.089251 -0.017134 0.058 Uiso 1 1 calc R U . . .
C35 C 0.7904(11) 0.0919(6) 0.0091(5) 0.047(2) Uani 1 1 d . . . . .
H35 H 0.736569 0.082217 -0.051227 0.057 Uiso 1 1 calc R U . . .
C36 C 0.7350(9) 0.1024(5) 0.0767(5) 0.0346(17) Uani 1 1 d . . . . .
H36 H 0.642958 0.098474 0.062542 0.042 Uiso 1 1 calc R U . . .
O1S O 0.6188(5) 0.2351(4) 0.4788(3) 0.0309(11) Uani 1 1 d . . . . .
O2S O 0.4853(5) 0.2230(4) 0.5620(3) 0.0299(11) Uani 1 1 d . . . . .
C1S C 0.5801(7) 0.2675(5) 0.5390(5) 0.0303(15) Uani 1 1 d . . . . .
C2S C 0.6347(10) 0.3611(6) 0.5986(6) 0.047(2) Uani 1 1 d . . . . .
H2S1 H 0.719006 0.381171 0.592603 0.071 Uiso 1 1 calc R U . . .
H2S2 H 0.646077 0.349673 0.660468 0.071 Uiso 1 1 calc R U . . .
H2S3 H 0.574774 0.414032 0.581963 0.071 Uiso 1 1 calc R U . . .
C3S C 0.4344(9) 0.1262(6) 0.5152(6) 0.044(2) Uani 1 1 d . . . . .
H3S1 H 0.500419 0.076625 0.532562 0.053 Uiso 1 1 calc R U . . .
H3S2 H 0.411491 0.128906 0.450167 0.053 Uiso 1 1 calc R U . . .
C4S C 0.3169(11) 0.0974(9) 0.5388(7) 0.069(3) Uani 1 1 d . . . . .
H4S1 H 0.341307 0.091540 0.602737 0.104 Uiso 1 1 calc R U . . .
H4S2 H 0.278041 0.033342 0.505476 0.104 Uiso 1 1 calc R U . . .
H4S3 H 0.253676 0.148472 0.523738 0.104 Uiso 1 1 calc R U . . .
Sb1 Sb 0.73099(5) 0.66566(3) 0.70569(3) 0.02788(12) Uani 1 1 d . . . . .
F1 F 0.7305(5) 0.5357(4) 0.7380(4) 0.0494(13) Uani 1 1 d . . . . .
F2 F 0.6590(7) 0.6168(5) 0.5861(4) 0.0676(17) Uani 1 1 d . . . . .
F3 F 0.8999(5) 0.6550(5) 0.6991(5) 0.072(2) Uani 1 1 d . . . . .
F4 F 0.7988(6) 0.7117(5) 0.8252(4) 0.0672(17) Uani 1 1 d . . . . .
F5 F 0.5614(5) 0.6758(3) 0.7121(4) 0.0451(12) Uani 1 1 d . . . . .
F6 F 0.7342(6) 0.7955(4) 0.6754(4) 0.0543(14) Uani 1 1 d . . . . .
Sb1A Sb 0.94027(11) 0.15597(10) 0.70538(10) 0.0264(2) Uani 0.757(3) 1 d D . P A 1
F1A F 0.9257(8) 0.1156(6) 0.8114(4) 0.0502(17) Uani 0.757(3) 1 d D . P A 1
F2A F 0.9146(10) 0.0255(5) 0.6531(5) 0.068(3) Uani 0.757(3) 1 d D . P A 1
F3A F 1.1173(6) 0.1432(7) 0.7441(6) 0.068(2) Uani 0.757(3) 1 d D . P A 1
F4A F 0.9710(8) 0.2887(5) 0.7584(6) 0.0593(19) Uani 0.757(3) 1 d D . P A 1
F5A F 0.7620(7) 0.1672(7) 0.6660(6) 0.071(2) Uani 0.757(3) 1 d D U P A 1
F6A F 0.9477(9) 0.2045(6) 0.6008(4) 0.065(3) Uani 0.757(3) 1 d D . P A 1
Sb1B Sb 0.9214(5) 0.1826(4) 0.7055(4) 0.0264(2) Uani 0.173(3) 1 d D . P B 2
F1B F 0.930(3) 0.134(2) 0.8132(11) 0.0502(17) Uani 0.173(3) 1 d D . P B 2
F2B F 0.845(3) 0.0624(13) 0.6425(18) 0.068(3) Uani 0.173(3) 1 d D . P B 2
F3B F 1.0836(14) 0.1390(19) 0.713(2) 0.068(2) Uani 0.173(3) 1 d D . P B 2
F4B F 1.003(3) 0.3042(11) 0.7686(18) 0.0593(19) Uani 0.173(3) 1 d D . P B 2
F5B F 0.7579(14) 0.225(2) 0.698(2) 0.071(2) Uani 0.173(3) 1 d D U P B 2
F6B F 0.910(3) 0.240(2) 0.6014(13) 0.065(3) Uani 0.173(3) 1 d D . P B 2
Sb1C Sb 0.9284(9) 0.1382(8) 0.6735(7) 0.0264(2) Uani 0.070(2) 1 d D . P C 3
F1C F 0.899(5) 0.178(3) 0.7813(17) 0.0502(17) Uani 0.070(2) 1 d D . P C 3
F2C F 0.918(5) 0.0055(12) 0.692(3) 0.068(3) Uani 0.070(2) 1 d D . P C 3
F3C F 1.1054(13) 0.145(4) 0.730(3) 0.068(2) Uani 0.070(2) 1 d D . P C 3
F4C F 0.944(5) 0.2729(12) 0.655(3) 0.0593(19) Uani 0.070(2) 1 d D . P C 3
F5C F 0.7505(14) 0.130(4) 0.617(3) 0.071(2) Uani 0.070(2) 1 d D . P C 3
F6C F 0.950(5) 0.106(3) 0.5623(16) 0.065(3) Uani 0.070(2) 1 d D . P C 3

loop_
_atom_site_aniso_label
_atom_site_aniso_U_11
_atom_site_aniso_U_22
_atom_site_aniso_U_33
_atom_site_aniso_U_23
_atom_site_aniso_U_13
_atom_site_aniso_U_12
Pd1 0.0243(2) 0.0158(2) 0.0176(2) 0.00062(16) 0.01024(18) -0.00059(17)
Fe1 0.0261(5) 0.0167(4) 0.0177(4) -0.0009(3) 0.0106(4) -0.0019(3)
P1 0.0229(8) 0.0174(7) 0.0185(7) 0.0018(6) 0.0092(6) 0.0014(6)
P2 0.0295(8) 0.0165(7) 0.0194(7) 0.0009(6) 0.0108(6) 0.0003(6)
N1 0.030(3) 0.025(3) 0.018(2) 0.003(2) 0.012(2) 0.000(2)
C1 0.038(4) 0.022(3) 0.018(3) 0.000(2) 0.010(3) -0.001(3)
C2 0.054(5) 0.024(3) 0.022(3) 0.003(3) 0.021(3) 0.004(3)
C3 0.071(6) 0.027(4) 0.017(3) -0.005(3) 0.010(3) 0.000(4)
C4 0.045(4) 0.027(4) 0.024(3) 0.002(3) -0.003(3) -0.008(3)
C5 0.026(3) 0.031(3) 0.021(3) 0.005(3) 0.001(3) -0.006(3)
C6 0.023(3) 0.021(3) 0.015(3) 0.001(2) 0.006(2) -0.001(2)
C7 0.021(3) 0.024(3) 0.026(3) -0.005(2) 0.013(3) -0.004(2)
C8 0.029(3) 0.019(3) 0.035(4) 0.002(3) 0.016(3) 0.003(3)
C9 0.026(3) 0.018(3) 0.028(3) 0.005(2) 0.007(3) -0.003(2)
C10 0.020(3) 0.018(3) 0.024(3) 0.004(2) 0.013(2) -0.001(2)
C11 0.021(3) 0.022(3) 0.020(3) 0.001(2) 0.009(2) -0.003(2)
C12 0.025(3) 0.019(3) 0.027(3) 0.006(2) 0.009(3) -0.002(2)
C13 0.027(3) 0.038(4) 0.024(3) 0.008(3) 0.008(3) -0.003(3)
C14 0.026(3) 0.045(4) 0.026(3) -0.005(3) 0.011(3) -0.010(3)
C15 0.032(4) 0.030(4) 0.054(5) -0.014(3) 0.021(4) -0.011(3)
C16 0.036(4) 0.021(3) 0.048(4) -0.004(3) 0.019(3) -0.005(3)
C17 0.025(3) 0.017(3) 0.022(3) -0.001(2) 0.011(2) 0.000(2)
C18 0.030(3) 0.025(3) 0.023(3) 0.002(2) 0.011(3) 0.003(3)
C19 0.027(3) 0.033(4) 0.032(4) 0.003(3) 0.016(3) 0.004(3)
C20 0.036(4) 0.032(4) 0.026(3) 0.006(3) 0.019(3) 0.010(3)
C21 0.040(4) 0.026(3) 0.021(3) 0.002(2) 0.013(3) 0.007(3)
C22 0.034(4) 0.017(3) 0.022(3) 0.001(2) 0.011(3) 0.004(2)
C23 0.027(3) 0.023(3) 0.021(3) 0.001(2) 0.007(3) -0.001(3)
C24 0.026(3) 0.023(3) 0.021(3) 0.001(2) 0.008(2) 0.000(2)
C25 0.025(3) 0.021(3) 0.024(3) 0.001(2) 0.008(3) -0.004(2)
C26 0.033(4) 0.022(3) 0.034(4) 0.000(3) 0.008(3) 0.005(3)
C27 0.038(4) 0.021(3) 0.053(5) -0.004(3) 0.008(4) -0.002(3)
C28 0.033(4) 0.034(4) 0.040(4) 0.002(3) 0.004(3) -0.011(3)
C29 0.036(4) 0.033(4) 0.030(4) 0.004(3) 0.013(3) -0.004(3)
C30 0.033(4) 0.024(3) 0.031(4) 0.002(3) 0.016(3) -0.001(3)
C31 0.040(4) 0.019(3) 0.024(3) 0.006(2) 0.016(3) 0.006(3)
C32 0.046(4) 0.026(3) 0.036(4) -0.001(3) 0.025(4) -0.003(3)
C33 0.061(6) 0.029(4) 0.061(6) 0.008(4) 0.045(5) 0.011(4)
C34 0.086(7) 0.031(4) 0.055(5) 0.012(4) 0.056(5) 0.019(4)
C35 0.091(7) 0.034(4) 0.029(4) 0.013(3) 0.031(4) 0.030(4)
C36 0.051(5) 0.027(4) 0.028(4) 0.003(3) 0.014(3) 0.014(3)
O1S 0.035(3) 0.036(3) 0.026(2) 0.003(2) 0.017(2) 0.001(2)
O2S 0.034(3) 0.028(2) 0.033(3) 0.005(2) 0.018(2) 0.000(2)
C1S 0.036(4) 0.029(4) 0.029(3) 0.007(3) 0.015(3) 0.001(3)
C2S 0.065(6) 0.040(5) 0.043(5) -0.006(4) 0.031(4) -0.012(4)
C3S 0.049(5) 0.038(4) 0.044(5) -0.002(4) 0.017(4) -0.013(4)
C4S 0.061(7) 0.092(8) 0.048(6) 0.000(5) 0.016(5) -0.045(6)
Sb1 0.0322(2) 0.0266(2) 0.0308(2) 0.00264(18) 0.0190(2) -0.00126(18)
F1 0.039(3) 0.034(2) 0.087(4) 0.022(3) 0.032(3) 0.006(2)
F2 0.100(5) 0.064(4) 0.041(3) -0.011(3) 0.031(3) -0.008(3)
F3 0.046(3) 0.064(4) 0.136(6) 0.037(4) 0.063(4) 0.015(3)
F4 0.076(4) 0.077(4) 0.040(3) -0.003(3) 0.014(3) -0.029(3)
F5 0.038(3) 0.036(2) 0.072(3) 0.007(2) 0.033(3) 0.004(2)
F6 0.065(4) 0.033(3) 0.074(4) 0.017(2) 0.031(3) -0.001(2)
Sb1A 0.0238(4) 0.0261(6) 0.0267(4) 0.0102(5) 0.0026(4) -0.0020(3)
F1A 0.060(4) 0.057(4) 0.036(3) 0.021(3) 0.015(3) -0.005(3)
F2A 0.099(7) 0.039(4) 0.048(4) -0.005(3) 0.001(5) -0.017(4)
F3A 0.035(4) 0.065(4) 0.104(7) 0.015(5) 0.021(4) 0.003(3)
F4A 0.086(6) 0.030(3) 0.065(4) 0.003(3) 0.029(4) 0.006(3)
F5A 0.045(3) 0.082(5) 0.085(5) 0.042(4) 0.009(3) 0.002(3)
F6A 0.088(6) 0.072(6) 0.034(3) 0.018(4) 0.017(4) -0.026(5)
Sb1B 0.0238(4) 0.0261(6) 0.0267(4) 0.0102(5) 0.0026(4) -0.0020(3)
F1B 0.060(4) 0.057(4) 0.036(3) 0.021(3) 0.015(3) -0.005(3)
F2B 0.099(7) 0.039(4) 0.048(4) -0.005(3) 0.001(5) -0.017(4)
F3B 0.035(4) 0.065(4) 0.104(7) 0.015(5) 0.021(4) 0.003(3)
F4B 0.086(6) 0.030(3) 0.065(4) 0.003(3) 0.029(4) 0.006(3)
F5B 0.045(3) 0.082(5) 0.085(5) 0.042(4) 0.009(3) 0.002(3)
F6B 0.088(6) 0.072(6) 0.034(3) 0.018(4) 0.017(4) -0.026(5)
Sb1C 0.0238(4) 0.0261(6) 0.0267(4) 0.0102(5) 0.0026(4) -0.0020(3)
F1C 0.060(4) 0.057(4) 0.036(3) 0.021(3) 0.015(3) -0.005(3)
F2C 0.099(7) 0.039(4) 0.048(4) -0.005(3) 0.001(5) -0.017(4)
F3C 0.035(4) 0.065(4) 0.104(7) 0.015(5) 0.021(4) 0.003(3)
F4C 0.086(6) 0.030(3) 0.065(4) 0.003(3) 0.029(4) 0.006(3)
F5C 0.045(3) 0.082(5) 0.085(5) 0.042(4) 0.009(3) 0.002(3)
F6C 0.088(6) 0.072(6) 0.034(3) 0.018(4) 0.017(4) -0.026(5)

loop_
_atom_type_symbol
_atom_type_description
_atom_type_scat_dispersion_real
_atom_type_scat_dispersion_imag
_atom_type_scat_source
C C 0.0033 0.0016 'International Tables Vol C Tables 4.2.6.8 and 6.1.1.4'
H H 0.0000 0.0000 'International Tables Vol C Tables 4.2.6.8 and 6.1.1.4'
F F 0.0171 0.0103 'International Tables Vol C Tables 4.2.6.8 and 6.1.1.4'
Fe Fe 0.3463 0.8444 'International Tables Vol C Tables 4.2.6.8 and 6.1.1.4'
N N 0.0061 0.0033 'International Tables Vol C Tables 4.2.6.8 and 6.1.1.4'
O O 0.0106 0.0060 'International Tables Vol C Tables 4.2.6.8 and 6.1.1.4'
P P 0.1023 0.0942 'International Tables Vol C Tables 4.2.6.8 and 6.1.1.4'
Pd Pd -0.9988 1.0072 'International Tables Vol C Tables 4.2.6.8 and 6.1.1.4'
Sb Sb -0.5866 1.5461 'International Tables Vol C Tables 4.2.6.8 and 6.1.1.4'

loop_
_geom_angle_atom_site_label_1
_geom_angle_atom_site_label_2
_geom_angle_atom_site_label_3
_geom_angle
_geom_angle_site_symmetry_1
_geom_angle_site_symmetry_3
_geom_angle_publ_flag
N1 Pd1 P1 164.44(16) . . ?
N1 Pd1 P2 85.78(16) . . ?
P1 Pd1 P2 107.10(6) . . ?
N1 Pd1 C1 34.2(2) . . ?
P1 Pd1 C1 130.57(16) . . ?
P2 Pd1 C1 117.71(16) . . ?
N1 Pd1 Fe1 81.82(15) . . ?
P1 Pd1 Fe1 83.38(5) . . ?
P2 Pd1 Fe1 160.27(5) . . ?
C1 Pd1 Fe1 47.80(15) . . ?
C3 Fe1 C4 40.2(4) . . ?
C3 Fe1 C8 95.4(3) . . ?
C4 Fe1 C8 113.9(3) . . ?
C3 Fe1 C9 103.4(3) . . ?
C4 Fe1 C9 94.6(3) . . ?
C8 Fe1 C9 40.3(3) . . ?
C3 Fe1 C10 139.2(3) . . ?
C4 Fe1 C10 111.6(3) . . ?
C8 Fe1 C10 67.4(3) . . ?
C9 Fe1 C10 39.9(2) . . ?
C3 Fe1 C7 122.1(3) . . ?
C4 Fe1 C7 153.2(3) . . ?
C8 Fe1 C7 39.9(3) . . ?
C9 Fe1 C7 67.6(3) . . ?
C10 Fe1 C7 68.0(2) . . ?
C3 Fe1 C2 40.4(3) . . ?
C4 Fe1 C2 67.5(3) . . ?
C8 Fe1 C2 113.5(3) . . ?
C9 Fe1 C2 140.5(3) . . ?
C10 Fe1 C2 178.8(3) . . ?
C7 Fe1 C2 113.1(3) . . ?
C3 Fe1 C5 67.6(3) . . ?
C4 Fe1 C5 40.0(3) . . ?
C8 Fe1 C5 153.1(3) . . ?
C9 Fe1 C5 121.0(3) . . ?
C10 Fe1 C5 111.3(3) . . ?
C7 Fe1 C5 166.7(3) . . ?
C2 Fe1 C5 67.6(3) . . ?
C3 Fe1 C6 161.2(3) . . ?
C4 Fe1 C6 151.0(3) . . ?
C8 Fe1 C6 66.5(3) . . ?
C9 Fe1 C6 66.7(2) . . ?
C10 Fe1 C6 40.1(2) . . ?
C7 Fe1 C6 40.0(2) . . ?
C2 Fe1 C6 140.7(3) . . ?
C5 Fe1 C6 131.0(3) . . ?
C3 Fe1 C1 65.8(3) . . ?
C4 Fe1 C1 65.8(3) . . ?
C8 Fe1 C1 152.0(3) . . ?
C9 Fe1 C1 159.6(3) . . ?
C10 Fe1 C1 140.3(2) . . ?
C7 Fe1 C1 132.7(3) . . ?
C2 Fe1 C1 38.8(3) . . ?
C5 Fe1 C1 39.7(3) . . ?
C6 Fe1 C1 128.4(2) . . ?
C3 Fe1 Pd1 123.3(2) . . ?
C4 Fe1 Pd1 119.5(2) . . ?
C8 Fe1 Pd1 126.6(2) . . ?
C9 Fe1 Pd1 133.33(19) . . ?
C10 Fe1 Pd1 95.14(17) . . ?
C7 Fe1 Pd1 86.71(18) . . ?
C2 Fe1 Pd1 84.82(19) . . ?
C5 Fe1 Pd1 80.14(19) . . ?
C6 Fe1 Pd1 68.73(17) . . ?
C1 Fe1 Pd1 59.74(17) . . ?
C11 P1 C6 109.8(3) . . ?
C11 P1 C17 109.0(3) . . ?
C6 P1 C17 106.3(3) . . ?
C11 P1 Pd1 121.3(2) . . ?
C6 P1 Pd1 89.3(2) . . ?
C17 P1 Pd1 118.0(2) . . ?
C31 P2 C25 107.4(3) . . ?
C31 P2 C24 109.5(3) . . ?
C25 P2 C24 106.1(3) . . ?
C31 P2 Pd1 114.0(2) . . ?
C25 P2 Pd1 119.6(2) . . ?
C24 P2 Pd1 99.4(2) . . ?
C1 N1 C23 121.1(5) . . ?
C1 N1 Pd1 90.3(4) . . ?
C23 N1 Pd1 108.4(4) . . ?
C1 N1 H1N 106.7 . . ?
C23 N1 H1N 115.1 . . ?
Pd1 N1 H1N 112.9 . . ?
C2 C1 N1 124.7(6) . . ?
C2 C1 C5 108.5(6) . . ?
N1 C1 C5 126.6(6) . . ?
C2 C1 Fe1 67.4(4) . . ?
N1 C1 Fe1 127.6(5) . . ?
C5 C1 Fe1 67.6(4) . . ?
C2 C1 Pd1 112.0(5) . . ?
N1 C1 Pd1 55.5(3) . . ?
C5 C1 Pd1 103.4(4) . . ?
Fe1 C1 Pd1 72.46(19) . . ?
C1 C2 C3 107.3(7) . . ?
C1 C2 Fe1 73.8(4) . . ?
C3 C2 Fe1 68.3(4) . . ?
C1 C2 H2 126.3 . . ?
C3 C2 H2 126.3 . . ?
Fe1 C2 H2 123.3 . . ?
C4 C3 C2 108.2(7) . . ?
C4 C3 Fe1 70.0(4) . . ?
C2 C3 Fe1 71.3(4) . . ?
C4 C3 H3 125.9 . . ?
C2 C3 H3 125.9 . . ?
Fe1 C3 H3 124.5 . . ?
C3 C4 C5 109.6(7) . . ?
C3 C4 Fe1 69.9(4) . . ?
C5 C4 Fe1 72.0(4) . . ?
C3 C4 H4 125.2 . . ?
C5 C4 H4 125.2 . . ?
Fe1 C4 H4 124.5 . . ?
C4 C5 C1 106.0(7) . . ?
C4 C5 Fe1 68.0(4) . . ?
C1 C5 Fe1 72.7(4) . . ?
C4 C5 H5 127.0 . . ?
C1 C5 H5 127.0 . . ?
Fe1 C5 H5 123.9 . . ?
C7 C6 C10 107.5(5) . . ?
C7 C6 P1 126.2(5) . . ?
C10 C6 P1 124.6(5) . . ?
C7 C6 Fe1 68.1(3) . . ?
C10 C6 Fe1 68.0(3) . . ?
P1 C6 Fe1 117.5(3) . . ?
C8 C7 C6 107.2(5) . . ?
C8 C7 Fe1 69.2(4) . . ?
C6 C7 Fe1 71.8(4) . . ?
C8 C7 H7 126.4 . . ?
C6 C7 H7 126.4 . . ?
Fe1 C7 H7 124.2 . . ?
C7 C8 C9 109.2(6) . . ?
C7 C8 Fe1 70.9(4) . . ?
C9 C8 Fe1 70.3(4) . . ?
C7 C8 H8 125.4 . . ?
C9 C8 H8 125.4 . . ?
Fe1 C8 H8 125.0 . . ?
C10 C9 C8 108.2(5) . . ?
C10 C9 Fe1 70.4(4) . . ?
C8 C9 Fe1 69.5(4) . . ?
C10 C9 H9 125.9 . . ?
C8 C9 H9 125.9 . . ?
Fe1 C9 H9 125.8 . . ?
C9 C10 C6 107.8(5) . . ?
C9 C10 Fe1 69.7(4) . . ?
C6 C10 Fe1 71.9(3) . . ?
C9 C10 H10 126.1 . . ?
C6 C10 H10 126.1 . . ?
Fe1 C10 H10 123.8 . . ?
C12 C11 C16 120.1(6) . . ?
C12 C11 P1 122.2(5) . . ?
C16 C11 P1 117.6(5) . . ?
C13 C12 C11 120.0(6) . . ?
C13 C12 H12 120.0 . . ?
C11 C12 H12 120.0 . . ?
C14 C13 C12 120.5(7) . . ?
C14 C13 H13 119.7 . . ?
C12 C13 H13 119.7 . . ?
C13 C14 C15 120.0(7) . . ?
C13 C14 H14 120.0 . . ?
C15 C14 H14 120.0 . . ?
C14 C15 C16 120.9(7) . . ?
C14 C15 H15 119.5 . . ?
C16 C15 H15 119.5 . . ?
C15 C16 C11 118.4(7) . . ?
C15 C16 H16 120.8 . . ?
C11 C16 H16 120.8 . . ?
C22 C17 C18 120.5(6) . . ?
C22 C17 P1 121.5(5) . . ?
C18 C17 P1 118.0(5) . . ?
C19 C18 C17 119.4(6) . . ?
C19 C18 H18 120.3 . . ?
C17 C18 H18 120.3 . . ?
C20 C19 C18 119.6(7) . . ?
C20 C19 H19 120.2 . . ?
C18 C19 H19 120.2 . . ?
C21 C20 C19 120.7(6) . . ?
C21 C20 H20 119.7 . . ?
C19 C20 H20 119.7 . . ?
C20 C21 C22 120.6(6) . . ?
C20 C21 H21 119.7 . . ?
C22 C21 H21 119.7 . . ?
C21 C22 C17 119.2(6) . . ?
C21 C22 H22 120.4 . . ?
C17 C22 H22 120.4 . . ?
N1 C23 C24 108.1(5) . . ?
N1 C23 H23A 110.1 . . ?
C24 C23 H23A 110.1 . . ?
N1 C23 H23B 110.1 . . ?
C24 C23 H23B 110.1 . . ?
H23A C23 H23B 108.4 . . ?
C23 C24 P2 109.9(4) . . ?
C23 C24 H24A 109.7 . . ?
P2 C24 H24A 109.7 . . ?
C23 C24 H24B 109.7 . . ?
P2 C24 H24B 109.7 . . ?
H24A C24 H24B 108.2 . . ?
C30 C25 C26 119.9(6) . . ?
C30 C25 P2 119.1(5) . . ?
C26 C25 P2 120.9(5) . . ?
C27 C26 C25 119.3(7) . . ?
C27 C26 H26 120.4 . . ?
C25 C26 H26 120.4 . . ?
C26 C27 C28 121.0(7) . . ?
C26 C27 H27 119.5 . . ?
C28 C27 H27 119.5 . . ?
C27 C28 C29 120.0(7) . . ?
C27 C28 H28 120.0 . . ?
C29 C28 H28 120.0 . . ?
C28 C29 C30 119.5(7) . . ?
C28 C29 H29 120.2 . . ?
C30 C29 H29 120.2 . . ?
C25 C30 C29 120.3(7) . . ?
C25 C30 H30 119.9 . . ?
C29 C30 H30 119.9 . . ?
C32 C31 C36 119.1(7) . . ?
C32 C31 P2 122.2(5) . . ?
C36 C31 P2 118.4(6) . . ?
C31 C32 C33 120.2(8) . . ?
C31 C32 H32 119.9 . . ?
C33 C32 H32 119.9 . . ?
C34 C33 C32 119.9(9) . . ?
C34 C33 H33 120.0 . . ?
C32 C33 H33 120.0 . . ?
C33 C34 C35 120.1(7) . . ?
C33 C34 H34 120.0 . . ?
C35 C34 H34 120.0 . . ?
C36 C35 C34 120.0(8) . . ?
C36 C35 H35 120.0 . . ?
C34 C35 H35 120.0 . . ?
C35 C36 C31 120.7(8) . . ?
C35 C36 H36 119.7 . . ?
C31 C36 H36 119.7 . . ?
C1S O2S C3S 116.4(6) . . ?
O1S C1S O2S 124.4(7) . . ?
O1S C1S C2S 124.2(7) . . ?
O2S C1S C2S 111.4(6) . . ?
C1S C2S H2S1 109.5 . . ?
C1S C2S H2S2 109.5 . . ?
H2S1 C2S H2S2 109.5 . . ?
C1S C2S H2S3 109.5 . . ?
H2S1 C2S H2S3 109.5 . . ?
H2S2 C2S H2S3 109.5 . . ?
O2S C3S C4S 108.0(8) . . ?
O2S C3S H3S1 110.1 . . ?
C4S C3S H3S1 110.1 . . ?
O2S C3S H3S2 110.1 . . ?
C4S C3S H3S2 110.1 . . ?
H3S1 C3S H3S2 108.4 . . ?
C3S C4S H4S1 109.5 . . ?
C3S C4S H4S2 109.5 . . ?
H4S1 C4S H4S2 109.5 . . ?
C3S C4S H4S3 109.5 . . ?
H4S1 C4S H4S3 109.5 . . ?
H4S2 C4S H4S3 109.5 . . ?
F4 Sb1 F2 178.3(3) . . ?
F4 Sb1 F6 90.6(3) . . ?
F2 Sb1 F6 90.6(3) . . ?
F4 Sb1 F3 89.9(3) . . ?
F2 Sb1 F3 91.3(3) . . ?
F6 Sb1 F3 89.3(3) . . ?
F4 Sb1 F1 88.5(3) . . ?
F2 Sb1 F1 90.3(3) . . ?
F6 Sb1 F1 179.0(3) . . ?
F3 Sb1 F1 90.2(2) . . ?
F4 Sb1 F5 90.2(3) . . ?
F2 Sb1 F5 88.5(3) . . ?
F6 Sb1 F5 90.9(2) . . ?
F3 Sb1 F5 179.8(3) . . ?
F1 Sb1 F5 89.6(2) . . ?
F3A Sb1A F2A 90.0(4) . . ?
F3A Sb1A F5A 179.3(5) . . ?
F2A Sb1A F5A 89.3(4) . . ?
F3A Sb1A F6A 91.9(4) . . ?
F2A Sb1A F6A 92.2(3) . . ?
F5A Sb1A F6A 88.1(4) . . ?
F3A Sb1A F1A 90.8(3) . . ?
F2A Sb1A F1A 91.1(3) . . ?
F5A Sb1A F1A 89.2(3) . . ?
F6A Sb1A F1A 175.7(4) . . ?
F3A Sb1A F4A 88.6(4) . . ?
F2A Sb1A F4A 178.5(4) . . ?
F5A Sb1A F4A 92.1(4) . . ?
F6A Sb1A F4A 87.2(3) . . ?
F1A Sb1A F4A 89.5(3) . . ?
F3B Sb1B F2B 90.1(5) . . ?
F3B Sb1B F5B 179.4(6) . . ?
F2B Sb1B F5B 89.4(6) . . ?
F3B Sb1B F6B 91.9(5) . . ?
F2B Sb1B F6B 92.2(5) . . ?
F5B Sb1B F6B 88.3(5) . . ?
F3B Sb1B F1B 90.7(4) . . ?
F2B Sb1B F1B 91.1(4) . . ?
F5B Sb1B F1B 89.1(4) . . ?
F6B Sb1B F1B 175.8(5) . . ?
F3B Sb1B F4B 88.5(4) . . ?
F2B Sb1B F4B 178.5(5) . . ?
F5B Sb1B F4B 92.0(5) . . ?
F6B Sb1B F4B 87.3(4) . . ?
F1B Sb1B F4B 89.5(4) . . ?
F3C Sb1C F2C 90.0(5) . . ?
F3C Sb1C F5C 179.4(6) . . ?
F2C Sb1C F5C 89.4(5) . . ?
F3C Sb1C F6C 91.9(5) . . ?
F2C Sb1C F6C 92.2(5) . . ?
F5C Sb1C F6C 88.2(5) . . ?
F3C Sb1C F1C 90.8(5) . . ?
F2C Sb1C F1C 91.1(5) . . ?
F5C Sb1C F1C 89.1(5) . . ?
F6C Sb1C F1C 175.8(5) . . ?
F3C Sb1C F4C 88.5(5) . . ?
F2C Sb1C F4C 178.4(5) . . ?
F5C Sb1C F4C 92.1(5) . . ?
F6C Sb1C F4C 87.3(4) . . ?
F1C Sb1C F4C 89.5(4) . . ?

loop_
_geom_bond_atom_site_label_1
_geom_bond_atom_site_label_2
_geom_bond_distance
_geom_bond_site_symmetry_2
_geom_bond_publ_flag
Pd1 N1 2.082(5) . ?
Pd1 P1 2.2117(16) . ?
Pd1 P2 2.2610(17) . ?
Pd1 C1 2.526(7) . ?
Pd1 Fe1 2.7888(10) . ?
Fe1 C3 2.043(7) . ?
Fe1 C4 2.044(7) . ?
Fe1 C8 2.055(7) . ?
Fe1 C9 2.065(6) . ?
Fe1 C10 2.074(6) . ?
Fe1 C7 2.077(7) . ?
Fe1 C2 2.083(7) . ?
Fe1 C5 2.097(7) . ?
Fe1 C6 2.126(6) . ?
Fe1 C1 2.167(7) . ?
P1 C11 1.790(6) . ?
P1 C6 1.791(6) . ?
P1 C17 1.807(6) . ?
P2 C31 1.803(7) . ?
P2 C25 1.806(6) . ?
P2 C24 1.849(7) . ?
N1 C1 1.419(8) . ?
N1 C23 1.486(9) . ?
N1 H1N 0.9875 . ?
C1 C2 1.415(10) . ?
C1 C5 1.449(9) . ?
C2 C3 1.427(10) . ?
C2 H2 0.9500 . ?
C3 C4 1.403(12) . ?
C3 H3 0.9500 . ?
C4 C5 1.417(10) . ?
C4 H4 0.9500 . ?
C5 H5 0.9500 . ?
C6 C7 1.440(8) . ?
C6 C10 1.441(8) . ?
C7 C8 1.410(9) . ?
C7 H7 0.9500 . ?
C8 C9 1.418(9) . ?
C8 H8 0.9500 . ?
C9 C10 1.410(9) . ?
C9 H9 0.9500 . ?
C10 H10 0.9500 . ?
C11 C12 1.389(9) . ?
C11 C16 1.403(9) . ?
C12 C13 1.383(9) . ?
C12 H12 0.9500 . ?
C13 C14 1.374(10) . ?
C13 H13 0.9500 . ?
C14 C15 1.379(12) . ?
C14 H14 0.9500 . ?
C15 C16 1.398(11) . ?
C15 H15 0.9500 . ?
C16 H16 0.9500 . ?
C17 C22 1.395(9) . ?
C17 C18 1.401(9) . ?
C18 C19 1.399(9) . ?
C18 H18 0.9500 . ?
C19 C20 1.388(10) . ?
C19 H19 0.9500 . ?
C20 C21 1.382(10) . ?
C20 H20 0.9500 . ?
C21 C22 1.389(9) . ?
C21 H21 0.9500 . ?
C22 H22 0.9500 . ?
C23 C24 1.526(9) . ?
C23 H23A 0.9900 . ?
C23 H23B 0.9900 . ?
C24 H24A 0.9900 . ?
C24 H24B 0.9900 . ?
C25 C30 1.388(9) . ?
C25 C26 1.398(9) . ?
C26 C27 1.379(10) . ?
C26 H26 0.9500 . ?
C27 C28 1.381(12) . ?
C27 H27 0.9500 . ?
C28 C29 1.387(11) . ?
C28 H28 0.9500 . ?
C29 C30 1.392(10) . ?
C29 H29 0.9500 . ?
C30 H30 0.9500 . ?
C31 C32 1.384(11) . ?
C31 C36 1.388(10) . ?
C32 C33 1.400(10) . ?
C32 H32 0.9500 . ?
C33 C34 1.375(14) . ?
C33 H33 0.9500 . ?
C34 C35 1.385(14) . ?
C34 H34 0.9500 . ?
C35 C36 1.383(11) . ?
C35 H35 0.9500 . ?
C36 H36 0.9500 . ?
O1S C1S 1.211(9) . ?
O2S C1S 1.335(8) . ?
O2S C3S 1.444(9) . ?
C1S C2S 1.493(11) . ?
C2S H2S1 0.9800 . ?
C2S H2S2 0.9800 . ?
C2S H2S3 0.9800 . ?
C3S C4S 1.484(12) . ?
C3S H3S1 0.9900 . ?
C3S H3S2 0.9900 . ?
C4S H4S1 0.9800 . ?
C4S H4S2 0.9800 . ?
C4S H4S3 0.9800 . ?
Sb1 F4 1.850(6) . ?
Sb1 F2 1.864(6) . ?
Sb1 F6 1.864(5) . ?
Sb1 F3 1.874(5) . ?
Sb1 F1 1.876(5) . ?
Sb1 F5 1.879(5) . ?
Sb1A F3A 1.843(6) . ?
Sb1A F2A 1.850(7) . ?
Sb1A F5A 1.853(7) . ?
Sb1A F6A 1.867(6) . ?
Sb1A F1A 1.870(5) . ?
Sb1A F4A 1.882(6) . ?
Sb1B F3B 1.844(7) . ?
Sb1B F2B 1.850(8) . ?
Sb1B F5B 1.852(8) . ?
Sb1B F6B 1.866(6) . ?
Sb1B F1B 1.870(6) . ?
Sb1B F4B 1.882(7) . ?
Sb1C F3C 1.844(7) . ?
Sb1C F2C 1.850(8) . ?
Sb1C F5C 1.852(8) . ?
Sb1C F6C 1.866(7) . ?
Sb1C F1C 1.870(6) . ?
Sb1C F4C 1.882(7) . ?
